data_1518780
loop_
_publ_author_name
'Wu, Junbiao'
'Tao, Chunyao'
'Li, Yi'
'Li, Jiyang'
'Yu, Jihong'

_publ_section_title
;
 Methyl viologen-templated zinc gallophosphate zeolitic material with dual
 photo-/thermochromism and tuneable photovoltaic activity
;
_journal_issue 5
_journal_name_full 'Chem. Sci.'
_journal_page_first 2922
_journal_paper_doi 10.1039/C5SC00291E
_journal_volume 6
_journal_year 2015
_chemical_formula_sum 'Ga1.67 O10 P2.5 Zn0.83'
_chemical_formula_weight 408.10
_chemical_name_systematic
;
 ?
;
_space_group_crystal_system monoclinic
_space_group_IT_number 12
_space_group_name_Hall '-C 2y'
_space_group_name_H-M_alt 'C 1 2/m 1'
_symmetry_space_group_name_Hall '-C 2y'
_symmetry_space_group_name_H-M 'C 1 2/m 1'
_audit_creation_method SHELXL-2013
_audit_update_record
;
2014-06-16 deposited with the CCDC.
2015-03-05 downloaded from the CCDC.
;
_cell_angle_alpha 90
_cell_angle_beta 127.038(3)
_cell_angle_gamma 90
_cell_formula_units_Z 8
_cell_length_a 16.767(3)
_cell_length_b 19.047(4)
_cell_length_c 10.248(2)
_cell_measurement_temperature 296(2)
_cell_volume 2612.5(9)
_computing_structure_refinement 'SHELXL-2013 (Sheldrick, 2013)'
_diffrn_ambient_temperature 296(2)
_diffrn_measured_fraction_theta_full 1.000
_diffrn_measured_fraction_theta_max 0.999
_diffrn_radiation_type MoK\a
_diffrn_radiation_wavelength 0.71073
_diffrn_reflns_av_R_equivalents 0.0442
_diffrn_reflns_av_unetI/netI 0.0540
_diffrn_reflns_Laue_measured_fraction_full 1.000
_diffrn_reflns_Laue_measured_fraction_max 0.999
_diffrn_reflns_limit_h_max 19
_diffrn_reflns_limit_h_min -22
_diffrn_reflns_limit_k_max 25
_diffrn_reflns_limit_k_min -25
_diffrn_reflns_limit_l_max 13
_diffrn_reflns_limit_l_min -7
_diffrn_reflns_number 9591
_diffrn_reflns_point_group_measured_fraction_full 1.000
_diffrn_reflns_point_group_measured_fraction_max 0.999
_diffrn_reflns_theta_full 25.242
_diffrn_reflns_theta_max 28.284
_diffrn_reflns_theta_min 1.860
_exptl_absorpt_coefficient_mu 5.277
_exptl_absorpt_correction_T_max 0.7457
_exptl_absorpt_correction_T_min 0.4689
_exptl_absorpt_correction_type multi-scan
_exptl_absorpt_process_details sadabs
_exptl_crystal_density_diffrn 2.075
_exptl_crystal_F_000 1553
_exptl_crystal_size_max 0.22
_exptl_crystal_size_mid 0.21
_exptl_crystal_size_min 0.18
_refine_diff_density_max 1.552
_refine_diff_density_min -0.774
_refine_diff_density_rms 0.132
_refine_ls_extinction_method none
_refine_ls_goodness_of_fit_ref 1.050
_refine_ls_hydrogen_treatment undef
_refine_ls_matrix_type full
_refine_ls_number_parameters 144
_refine_ls_number_reflns 3334
_refine_ls_number_restraints 1
_refine_ls_restrained_S_all 1.050
_refine_ls_R_factor_all 0.0677
_refine_ls_R_factor_gt 0.0466
_refine_ls_shift/su_max 0.002
_refine_ls_shift/su_mean 0.000
_refine_ls_structure_factor_coef Fsqd
_refine_ls_weighting_details 'w=1/[\s^2^(Fo^2^)+(0.0567P)^2^+10.3802P] where P=(Fo^2^+2Fc^2^)/3'
_refine_ls_weighting_scheme calc
_refine_ls_wR_factor_gt 0.1257
_refine_ls_wR_factor_ref 0.1353
_reflns_Friedel_coverage 0.000
_reflns_number_gt 2396
_reflns_number_total 3334
_reflns_threshold_expression 'I > 2\s(I)'
_cod_data_source_file c5sc00291e2.cif
_cod_data_source_block JU101
_cod_depositor_comments 'Adding full bibliography for 1518780.cif.'
_cod_original_cell_volume 2612.4(9)
_cod_original_formula_sum 'Ga1.67 O10 P2.50 Zn0.83'
_cod_database_code 1518780
_shelx_space_group_comment
;
The symmetry employed for this shelxl refinement is uniquely defined
by the following loop, which should always be used as a source of
symmetry information in preference to the above space-group names.
They are only intended as comments.
;
_shelxl_version_number 2013-4

loop_
_space_group_symop_operation_xyz
'x, y, z'
'-x, y, -z'
'x+1/2, y+1/2, z'
'-x+1/2, y+1/2, -z'
'-x, -y, -z'
'x, -y, z'
'-x+1/2, -y+1/2, -z'
'x+1/2, -y+1/2, z'

loop_
_atom_site_label
_atom_site_type_symbol
_atom_site_fract_x
_atom_site_fract_y
_atom_site_fract_z
_atom_site_U_iso_or_equiv
_atom_site_adp_type
_atom_site_occupancy
_atom_site_site_symmetry_order
_atom_site_calc_flag
_atom_site_refinement_flags_posn
_atom_site_refinement_flags_adp
_atom_site_refinement_flags_occupancy
Ga1 Ga 1.10827(5) 0.5000 0.25782(9) 0.02480(19) Uani 1 2 d S T P
Zn2 Zn 0.78750(5) 0.35244(3) -0.06457(8) 0.0408(2) Uani 0.27(3) 1 d . . P
Ga2 Ga 0.78750(5) 0.35244(3) -0.06457(8) 0.0408(2) Uani 0.73(3) 1 d . . P
Zn3 Zn 1.12279(5) 0.20862(4) 0.26158(7) 0.0375(2) Uani 0.56(3) 1 d . . P
Ga3 Ga 1.12279(5) 0.20862(4) 0.26158(7) 0.0375(2) Uani 0.44(3) 1 d . . P
P1 P 0.88021(12) 0.5000 0.0488(2) 0.0237(4) Uani 1 2 d S T P
P2 P 1.21895(12) 0.35762(7) 0.38599(17) 0.0355(3) Uani 1 1 d . . .
P3 P 0.88408(10) 0.20664(8) 0.04366(16) 0.0362(3) Uani 1 1 d . . .
O1 O 0.9841(4) 0.5000 0.2018(7) 0.100(4) Uani 1 2 d S T P
O2 O 1.1747(5) 0.4263(3) 0.3876(7) 0.0856(19) Uani 1 1 d . . .
O3 O 0.8781(5) 0.5000 -0.0984(7) 0.0640(19) Uani 1 2 d S T P
O4 O 0.8827(4) 0.2855(2) 0.0647(6) 0.0693(15) Uani 1 1 d . . .
O5 O 0.9916(3) 0.1811(3) 0.1481(5) 0.0523(11) Uani 1 1 d . . .
O6 O 0.8325(3) 0.1899(2) -0.1366(4) 0.0447(10) Uani 1 1 d . . .
O7 O 1.2519(3) 0.3612(2) 0.2774(5) 0.0490(11) Uani 1 1 d . . .
O8 O 0.6681(4) 0.3313(3) -0.0997(6) 0.0738(16) Uani 1 1 d . . .
O9 O 0.8277(4) 0.4365(2) 0.0517(6) 0.0706(15) Uani 1 1 d . . .
O10 O 1.1458(3) 0.2997(3) 0.3385(6) 0.0625(13) Uani 1 1 d . . .
O11 O 1.3113(4) 0.3490(3) 0.5609(6) 0.0787(17) Uani 1 1 d . . .

loop_
_atom_site_aniso_label
_atom_site_aniso_U_11
_atom_site_aniso_U_22
_atom_site_aniso_U_33
_atom_site_aniso_U_23
_atom_site_aniso_U_13
_atom_site_aniso_U_12
Ga1 0.0282(4) 0.0265(4) 0.0274(4) 0.000 0.0208(3) 0.000
Zn2 0.0646(5) 0.0333(4) 0.0404(4) -0.0088(3) 0.0401(4) -0.0208(3)
Ga2 0.0646(5) 0.0333(4) 0.0404(4) -0.0088(3) 0.0401(4) -0.0208(3)
Zn3 0.0412(4) 0.0505(4) 0.0218(3) 0.0024(3) 0.0196(3) 0.0021(3)
Ga3 0.0412(4) 0.0505(4) 0.0218(3) 0.0024(3) 0.0196(3) 0.0021(3)
P1 0.0264(8) 0.0286(9) 0.0198(8) 0.000 0.0159(7) 0.000
P2 0.0571(9) 0.0282(7) 0.0283(7) 0.0106(5) 0.0295(7) 0.0177(6)
P3 0.0380(7) 0.0490(9) 0.0262(7) -0.0025(6) 0.0217(6) -0.0082(6)
O1 0.025(3) 0.252(11) 0.023(3) 0.000 0.014(3) 0.000
O2 0.168(6) 0.054(3) 0.089(4) 0.039(3) 0.106(4) 0.065(3)
O3 0.077(5) 0.101(6) 0.039(3) 0.000 0.048(3) 0.000
O4 0.069(3) 0.049(3) 0.053(3) -0.020(2) 0.018(2) -0.004(2)
O5 0.044(2) 0.074(3) 0.041(2) 0.002(2) 0.027(2) -0.003(2)
O6 0.043(2) 0.058(3) 0.031(2) -0.0071(18) 0.0217(18) -0.0094(19)
O7 0.063(3) 0.056(3) 0.043(2) 0.0055(19) 0.040(2) 0.013(2)
O8 0.056(3) 0.120(4) 0.053(3) 0.021(3) 0.036(2) -0.017(3)
O9 0.126(4) 0.047(3) 0.077(3) -0.020(2) 0.081(3) -0.036(3)
O10 0.066(3) 0.061(3) 0.080(3) -0.019(3) 0.054(3) -0.006(2)
O11 0.085(4) 0.092(4) 0.038(3) 0.027(3) 0.026(3) -0.001(3)

loop_
_atom_type_symbol
_atom_type_description
_atom_type_scat_dispersion_real
_atom_type_scat_dispersion_imag
_atom_type_scat_source
O O 0.0106 0.0060 'International Tables Vol C Tables 4.2.6.8 and 6.1.1.4'
P P 0.1023 0.0942 'International Tables Vol C Tables 4.2.6.8 and 6.1.1.4'
Zn Zn 0.2839 1.4301 'International Tables Vol C Tables 4.2.6.8 and 6.1.1.4'
Ga Ga 0.2307 1.6083 'International Tables Vol C Tables 4.2.6.8 and 6.1.1.4'

loop_
_geom_angle_atom_site_label_1
_geom_angle_atom_site_label_2
_geom_angle_atom_site_label_3
_geom_angle
_geom_angle_site_symmetry_1
_geom_angle_site_symmetry_3
O3 Ga1 O2 108.44(19) 5_765 .
O3 Ga1 O2 108.44(19) 5_765 6_565
O2 Ga1 O2 103.5(4) . 6_565
O3 Ga1 O1 118.1(3) 5_765 .
O2 Ga1 O1 108.7(2) . .
O2 Ga1 O1 108.7(2) 6_565 .
O4 Zn2 O8 110.9(2) . .
O4 Zn2 O9 108.2(2) . .
O8 Zn2 O9 104.1(3) . .
O4 Zn2 O7 116.5(2) . 2_755
O8 Zn2 O7 102.2(2) . 2_755
O9 Zn2 O7 114.04(19) . 2_755
O11 Zn3 O5 103.6(2) 7_756 .
O11 Zn3 O10 107.1(2) 7_756 .
O5 Zn3 O10 113.6(2) . .
O11 Zn3 O6 108.5(2) 7_756 2_755
O5 Zn3 O6 109.45(18) . 2_755
O10 Zn3 O6 113.9(2) . 2_755
O1 P1 O3 111.5(4) . .
O1 P1 O9 107.9(3) . 6_565
O3 P1 O9 111.2(2) . 6_565
O1 P1 O9 107.9(3) . .
O3 P1 O9 111.2(2) . .
O9 P1 O9 106.8(4) 6_565 .
O10 P2 O2 109.3(3) . .
O10 P2 O7 112.6(3) . .
O2 P2 O7 111.6(3) . .
O10 P2 O11 111.0(3) . .
O2 P2 O11 103.9(3) . .
O7 P2 O11 108.1(3) . .
O8 P3 O4 111.2(3) 7_655 .
O8 P3 O5 107.3(3) 7_655 .
O4 P3 O5 109.2(3) . .
O8 P3 O6 109.1(3) 7_655 .
O4 P3 O6 109.4(3) . .
O5 P3 O6 110.6(2) . .
P1 O1 Ga1 137.3(4) . .
P2 O2 Ga1 139.7(3) . .
P1 O3 Ga1 173.0(5) . 5_765
P3 O4 Zn2 131.6(3) . .
P3 O5 Zn3 144.5(3) . .
P3 O6 Ga3 128.3(2) . 2_755
P3 O6 Zn3 128.3(2) . 2_755
Ga3 O6 Zn3 0.00(5) 2_755 2_755
P2 O7 Ga2 145.7(3) . 2_755
P2 O7 Zn2 145.7(3) . 2_755
Ga2 O7 Zn2 0.00(4) 2_755 2_755
P3 O8 Zn2 147.9(3) 7_655 .
P1 O9 Zn2 131.9(3) . .
P2 O10 Zn3 138.7(3) . .
P2 O11 Ga3 145.2(4) . 7_756
P2 O11 Zn3 145.2(4) . 7_756
Ga3 O11 Zn3 0.00(5) 7_756 7_756

loop_
_geom_bond_atom_site_label_1
_geom_bond_atom_site_label_2
_geom_bond_distance
_geom_bond_site_symmetry_2
Ga1 O3 1.781(5) 5_765
Ga1 O2 1.788(4) .
Ga1 O2 1.788(4) 6_565
Ga1 O1 1.796(6) .
Zn2 O4 1.840(5) .
Zn2 O8 1.852(5) .
Zn2 O9 1.862(4) .
Zn2 O7 1.867(4) 2_755
Zn3 O11 1.820(4) 7_756
Zn3 O5 1.839(4) .
Zn3 O10 1.847(5) .
Zn3 O6 1.868(4) 2_755
P1 O1 1.484(6) .
P1 O3 1.488(5) .
P1 O9 1.507(4) 6_565
P1 O9 1.507(4) .
P2 O10 1.497(5) .
P2 O2 1.509(4) .
P2 O7 1.512(4) .
P2 O11 1.514(5) .
P3 O8 1.491(4) 7_655
P3 O4 1.519(5) .
P3 O5 1.520(4) .
P3 O6 1.529(4) .
O3 Ga1 1.781(5) 5_765
O6 Ga3 1.868(4) 2_755
O6 Zn3 1.868(4) 2_755
O7 Ga2 1.867(4) 2_755
O7 Zn2 1.867(4) 2_755
O8 P3 1.491(4) 7_655
O11 Ga3 1.820(4) 7_756
O11 Zn3 1.820(4) 7_756
